data_4021990
loop_
_publ_author_name
'Maike V. Peters'
'Ragnar S. Stoll'
'Richard Goddard'
'Gernot Buth'
'Stefan Hecht'

_publ_section_title
;
 On the Illusive Nature of o-Formylazobenzenes: Exploiting the
 Nucleophilicity of the Azo Group for Cyclization to Indazole Derivatives
;
_journal_name_full 'Journal of Organic Chemistry'
_journal_page_first 7840
_journal_page_last 7845
_journal_paper_doi 10.1021/jo061288z
_journal_volume 71
_journal_year 2006
_chemical_compound_source 'pentane also hexane/diethylether'
_chemical_formula_moiety 'C23 H24 N4'
_chemical_formula_sum 'C23 H24 N4'
_chemical_formula_weight 356.46
_chemical_name_systematic
; 
 4-tert-butyl-3,5-bis(phenyldiazenyl)toluene
;
_space_group_IT_number 14
_symmetry_cell_setting monoclinic
_symmetry_space_group_name_Hall '-P 2yn'
_symmetry_space_group_name_H-M 'P 1 21/n 1'
_atom_sites_solution_hydrogens geom
_atom_sites_solution_primary direct
_atom_sites_solution_secondary difmap
_cell_angle_alpha 90.0
_cell_angle_beta 104.029(6)
_cell_angle_gamma 90.0
_cell_formula_units_Z 4
_cell_length_a 17.081(4)
_cell_length_b 6.1806(17)
_cell_length_c 18.749(5)
_cell_measurement_reflns_used 974
_cell_measurement_temperature 100
_cell_measurement_theta_max 29.452
_cell_measurement_theta_min 3.699
_cell_volume 1920.3(9)
_computing_cell_refinement 'SMART software (Bruker AXS, 2003)'
_computing_data_collection 'SMART software (Bruker AXS, 2003)'
_computing_data_reduction 'SAINT software (v6.45A, Bruker AXS)'
_computing_molecular_graphics 'DIAMOND (Crystal Impact GbR, 1999)'
_computing_structure_refinement 'SHELXL-97 (Sheldrick, 1997)'
_computing_structure_solution 'SHELXS-97 (Sheldrick, 1990)'
_diffrn_ambient_temperature 100
_diffrn_measured_fraction_theta_full 0.998
_diffrn_measured_fraction_theta_max 0.998
_diffrn_measurement_device_type 'Bruker AXS APEX'
_diffrn_measurement_method 'CCD \w-scan'
_diffrn_radiation_monochromator graphite
_diffrn_radiation_source 'PX beamline, ANKA'
_diffrn_radiation_type synchrotron
_diffrn_radiation_wavelength 0.80000
_diffrn_reflns_av_R_equivalents 0.0448
_diffrn_reflns_av_sigmaI/netI 0.0332
_diffrn_reflns_limit_h_max 21
_diffrn_reflns_limit_h_min -20
_diffrn_reflns_limit_k_max 7
_diffrn_reflns_limit_k_min -7
_diffrn_reflns_limit_l_max 20
_diffrn_reflns_limit_l_min -23
_diffrn_reflns_number 19640
_diffrn_reflns_theta_full 30.06
_diffrn_reflns_theta_max 30.06
_diffrn_reflns_theta_min 1.63
_diffrn_standards_decay_% 0.0
_diffrn_standards_number 0
_exptl_absorpt_coefficient_mu 0.075
_exptl_absorpt_correction_T_max 1.0
_exptl_absorpt_correction_T_min 0.768049
_exptl_absorpt_correction_type multi-scan
_exptl_absorpt_process_details 'SADABS v2.10, Bruker AXS'
_exptl_crystal_colour red
_exptl_crystal_density_diffrn 1.233
_exptl_crystal_density_meas ?
_exptl_crystal_density_method none
_exptl_crystal_description prism
_exptl_crystal_F_000 760
_exptl_crystal_size_max 0.05
_exptl_crystal_size_mid 0.03
_exptl_crystal_size_min 0.02
_refine_diff_density_max 0.388
_refine_diff_density_min -0.385
_refine_diff_density_rms 0.061
_refine_ls_extinction_method none
_refine_ls_goodness_of_fit_ref 0.919
_refine_ls_hydrogen_treatment constr
_refine_ls_matrix_type full
_refine_ls_number_parameters 245
_refine_ls_number_reflns 3948
_refine_ls_number_restraints 0
_refine_ls_restrained_S_all 0.919
_refine_ls_R_factor_all 0.0704
_refine_ls_R_factor_gt 0.0558
_refine_ls_shift/su_max 0.001
_refine_ls_shift/su_mean 0.000
_refine_ls_structure_factor_coef Fsqd
_refine_ls_weighting_details 'calc w=1/[\s^2^(Fo^2^)+(0.0290P)^2^+4.3472P] where P=(Fo^2^+2Fc^2^)/3'
_refine_ls_weighting_scheme calc
_refine_ls_wR_factor_gt 0.1271
_refine_ls_wR_factor_ref 0.1351
_reflns_number_gt 3121
_reflns_number_total 3948
_reflns_threshold_expression I>2\s(I)
_cod_data_source_file jo061288zsi20060622_090245.cif
_cod_depositor_comments
;
The following automatic conversions were performed:

'_exptl_crystal_density_meas' value 'none' was changed to '?' - the
value is perceived as not measured.

Automatic conversion script
Id: cif_fix_values 3008 2015-01-20 13:52:24Z robertas 
;
_cod_original_sg_symbol_H-M 'P 21/n'
_cod_database_code 4021990

loop_
_symmetry_equiv_pos_as_xyz
'x, y, z'
'-x+1/2, y+1/2, -z+1/2'
'-x, -y, -z'
'x-1/2, -y-1/2, z-1/2'

loop_
_atom_site_label
_atom_site_type_symbol
_atom_site_fract_x
_atom_site_fract_y
_atom_site_fract_z
_atom_site_U_iso_or_equiv
_atom_site_adp_type
_atom_site_occupancy
_atom_site_symmetry_multiplicity
_atom_site_calc_flag
_atom_site_refinement_flags
C1 C 0.61855(12) 0.6436(4) -0.02807(12) 0.0227(5) Uani 1 1 d .
H1A H 0.6127 0.7339 -0.0707 0.034 Uiso 1 1 calc R
H1B H 0.5832 0.6941 0.0011 0.034 Uiso 1 1 calc R
H1C H 0.6049 0.4972 -0.0432 0.034 Uiso 1 1 calc R
C2 C 0.70419(12) 0.6524(4) 0.01653(11) 0.0188(4) Uani 1 1 d .
C3 C 0.73601(12) 0.4930(3) 0.06851(11) 0.0186(4) Uani 1 1 d .
C4 C 0.81658(12) 0.4936(4) 0.10719(11) 0.0192(4) Uani 1 1 d .
H4 H 0.8358 0.3843 0.1410 0.023 Uiso 1 1 calc R
C5 C 0.86885(12) 0.6562(3) 0.09590(11) 0.0183(4) Uani 1 1 d .
C6 C 0.83729(12) 0.8190(4) 0.04677(11) 0.0199(4) Uani 1 1 d .
H6 H 0.8706 0.9320 0.0398 0.024 Uiso 1 1 calc R
C7 C 0.75677(12) 0.8182(3) 0.00745(11) 0.0185(4) Uani 1 1 d .
C8 C 0.95776(12) 0.6527(4) 0.13824(11) 0.0197(4) Uani 1 1 d .
C9 C 0.99241(14) 0.4253(4) 0.13717(15) 0.0312(6) Uani 1 1 d .
H9A H 1.0480 0.4249 0.1638 0.047 Uiso 1 1 calc R
H9B H 0.9884 0.3819 0.0872 0.047 Uiso 1 1 calc R
H9C H 0.9626 0.3260 0.1598 0.047 Uiso 1 1 calc R
C10 C 0.96301(14) 0.7199(5) 0.21785(12) 0.0312(6) Uani 1 1 d .
H10A H 1.0184 0.7187 0.2451 0.047 Uiso 1 1 calc R
H10B H 0.9326 0.6203 0.2398 0.047 Uiso 1 1 calc R
H10C H 0.9413 0.8630 0.2186 0.047 Uiso 1 1 calc R
C11 C 1.00899(13) 0.8076(4) 0.10453(13) 0.0250(5) Uani 1 1 d .
H11A H 1.0641 0.8014 0.1324 0.037 Uiso 1 1 calc R
H11B H 0.9890 0.9525 0.1055 0.037 Uiso 1 1 calc R
H11C H 1.0060 0.7660 0.0546 0.037 Uiso 1 1 calc R
C12 C 0.64932(12) 0.0380(3) 0.13695(11) 0.0189(4) Uani 1 1 d .
C13 C 0.56840(12) 0.0422(4) 0.09879(11) 0.0216(5) Uani 1 1 d .
H13 H 0.5486 0.1552 0.0667 0.026 Uiso 1 1 calc R
C14 C 0.51787(13) -0.1234(4) 0.10922(12) 0.0243(5) Uani 1 1 d .
H14 H 0.4638 -0.1213 0.0841 0.029 Uiso 1 1 calc R
C15 C 0.54709(13) -0.2918(4) 0.15656(12) 0.0241(5) Uani 1 1 d .
H15 H 0.5130 -0.4043 0.1624 0.029 Uiso 1 1 calc R
C16 C 0.62726(13) -0.2929(4) 0.19539(13) 0.0249(5) Uani 1 1 d .
H16 H 0.6468 -0.4049 0.2280 0.030 Uiso 1 1 calc R
C17 C 0.67821(13) -0.1275(4) 0.18568(12) 0.0235(5) Uani 1 1 d .
H17 H 0.7319 -0.1278 0.2120 0.028 Uiso 1 1 calc R
C18 C 0.74418(12) 1.2727(4) -0.11040(11) 0.0194(4) Uani 1 1 d .
C19 C 0.67253(12) 1.2522(4) -0.16418(11) 0.0208(4) Uani 1 1 d .
H19 H 0.6405 1.1298 -0.1658 0.025 Uiso 1 1 calc R
C20 C 0.64950(13) 1.4161(4) -0.21533(12) 0.0232(5) Uani 1 1 d .
H20 H 0.6017 1.4035 -0.2515 0.028 Uiso 1 1 calc R
C21 C 0.69715(13) 1.5989(4) -0.21314(12) 0.0238(5) Uani 1 1 d .
H21 H 0.6812 1.7086 -0.2476 0.029 Uiso 1 1 calc R
C22 C 0.76845(13) 1.6176(4) -0.15966(12) 0.0227(5) Uani 1 1 d .
H22 H 0.8005 1.7401 -0.1579 0.027 Uiso 1 1 calc R
C23 C 0.79204(13) 1.4541(4) -0.10876(11) 0.0207(4) Uani 1 1 d .
H23 H 0.8404 1.4660 -0.0732 0.025 Uiso 1 1 calc R
N1 N 0.68087(10) 0.3268(3) 0.07704(10) 0.0205(4) Uani 1 1 d .
N2 N 0.70659(10) 0.2009(3) 0.12974(10) 0.0207(4) Uani 1 1 d .
N3 N 0.72404(11) 0.9795(3) -0.04570(10) 0.0211(4) Uani 1 1 d .
N4 N 0.77507(10) 1.1151(3) -0.05549(10) 0.0212(4) Uani 1 1 d .

loop_
_atom_site_aniso_label
_atom_site_aniso_U_11
_atom_site_aniso_U_22
_atom_site_aniso_U_33
_atom_site_aniso_U_23
_atom_site_aniso_U_13
_atom_site_aniso_U_12
C1 0.0190(10) 0.0271(12) 0.0229(11) 0.0018(9) 0.0068(8) 0.0005(9)
C2 0.0184(10) 0.0221(11) 0.0179(10) -0.0033(8) 0.0084(8) 0.0007(8)
C3 0.0190(10) 0.0191(11) 0.0202(10) -0.0027(8) 0.0092(8) -0.0017(8)
C4 0.0200(10) 0.0204(11) 0.0182(10) -0.0002(8) 0.0067(8) 0.0019(8)
C5 0.0182(10) 0.0200(10) 0.0182(10) -0.0025(8) 0.0071(8) 0.0002(8)
C6 0.0187(10) 0.0203(11) 0.0224(10) -0.0009(9) 0.0084(8) -0.0012(8)
C7 0.0202(10) 0.0193(10) 0.0179(10) -0.0004(8) 0.0083(8) 0.0025(8)
C8 0.0161(9) 0.0206(11) 0.0232(11) 0.0015(9) 0.0063(8) -0.0007(8)
C9 0.0199(11) 0.0269(13) 0.0469(15) 0.0045(11) 0.0084(10) 0.0020(10)
C10 0.0213(11) 0.0499(16) 0.0226(11) -0.0024(11) 0.0058(9) -0.0066(11)
C11 0.0171(10) 0.0275(12) 0.0318(12) 0.0029(10) 0.0088(9) -0.0007(9)
C12 0.0189(10) 0.0222(11) 0.0179(10) -0.0012(8) 0.0088(8) -0.0017(8)
C13 0.0212(10) 0.0261(12) 0.0187(10) 0.0027(9) 0.0070(8) 0.0000(9)
C14 0.0186(10) 0.0339(13) 0.0212(10) -0.0001(10) 0.0064(8) -0.0040(9)
C15 0.0221(11) 0.0270(12) 0.0255(11) 0.0000(9) 0.0103(9) -0.0058(9)
C16 0.0228(11) 0.0240(12) 0.0298(12) 0.0058(9) 0.0097(9) 0.0008(9)
C17 0.0159(10) 0.0283(12) 0.0271(11) 0.0027(10) 0.0068(8) 0.0004(9)
C18 0.0199(10) 0.0222(11) 0.0193(10) 0.0010(8) 0.0113(8) 0.0040(8)
C19 0.0205(10) 0.0234(11) 0.0215(10) -0.0010(9) 0.0108(8) 0.0003(9)
C20 0.0199(10) 0.0301(12) 0.0207(10) -0.0006(9) 0.0071(8) 0.0036(9)
C21 0.0285(11) 0.0250(12) 0.0217(11) 0.0052(9) 0.0135(9) 0.0072(9)
C22 0.0252(11) 0.0236(11) 0.0237(11) -0.0001(9) 0.0144(9) -0.0009(9)
C23 0.0188(10) 0.0255(11) 0.0200(10) -0.0024(9) 0.0089(8) 0.0003(9)
N1 0.0186(9) 0.0219(9) 0.0232(9) 0.0007(8) 0.0092(7) -0.0009(7)
N2 0.0197(9) 0.0231(10) 0.0207(9) 0.0017(7) 0.0075(7) -0.0011(7)
N3 0.0216(9) 0.0214(9) 0.0230(9) 0.0004(8) 0.0105(7) 0.0000(7)
N4 0.0209(9) 0.0223(9) 0.0225(9) 0.0019(8) 0.0091(7) 0.0007(7)

loop_
_atom_type_symbol
_atom_type_description
_atom_type_scat_dispersion_real
_atom_type_scat_dispersion_imag
_atom_type_scat_source
C C 0.0033 0.0016 'International Tables Vol C Tables 4.2.6.8 and 6.1.1.4'
H H 0.0000 0.0000 'International Tables Vol C Tables 4.2.6.8 and 6.1.1.4'
N N 0.0061 0.0033 'International Tables Vol C Tables 4.2.6.8 and 6.1.1.4'

loop_
_geom_angle_atom_site_label_1
_geom_angle_atom_site_label_2
_geom_angle_atom_site_label_3
_geom_angle
_geom_angle_publ_flag
C7 C2 C3 116.59(19) y
C7 C2 C1 121.78(19) y
C3 C2 C1 121.62(19) y
C4 C3 C2 121.93(19) y
C4 C3 N1 122.65(19) y
C2 C3 N1 115.39(18) y
C3 C4 C5 120.8(2) y
C6 C5 C4 117.72(19) y
C6 C5 C8 122.17(19) y
C4 C5 C8 120.10(19) y
C5 C6 C7 121.7(2) y
C6 C7 C2 121.2(2) y
C6 C7 N3 122.47(19) y
C2 C7 N3 116.28(18) y
C9 C8 C10 109.3(2) y
C9 C8 C11 107.92(17) y
C10 C8 C11 109.16(19) y
C9 C8 C5 110.14(18) y
C10 C8 C5 108.51(17) y
C11 C8 C5 111.74(17) y
C17 C12 C13 120.3(2) y
C17 C12 N2 116.13(18) y
C13 C12 N2 123.57(19) y
C14 C13 C12 119.2(2) y
C15 C14 C13 120.5(2) y
C14 C15 C16 119.9(2) y
C17 C16 C15 120.0(2) y
C12 C17 C16 120.0(2) y
C23 C18 C19 120.1(2) y
C23 C18 N4 115.17(19) y
C19 C18 N4 124.7(2) y
C20 C19 C18 119.2(2) y
C19 C20 C21 120.6(2) y
C22 C21 C20 119.8(2) y
C23 C22 C21 119.9(2) y
C22 C23 C18 120.4(2) y
N2 N1 C3 114.90(17) y
N1 N2 C12 113.25(17) y
N4 N3 C7 113.65(18) y
N3 N4 C18 114.49(18) y

loop_
_geom_bond_atom_site_label_1
_geom_bond_atom_site_label_2
_geom_bond_distance
_geom_bond_publ_flag
C1 C2 1.500(3) y
C2 C7 1.400(3) y
C2 C3 1.400(3) y
C3 C4 1.391(3) y
C3 N1 1.428(3) y
C4 C5 1.394(3) y
C5 C6 1.382(3) y
C5 C8 1.534(3) y
C6 C7 1.394(3) y
C7 N3 1.425(3) y
C8 C9 1.527(3) y
C8 C10 1.531(3) y
C8 C11 1.533(3) y
C12 C17 1.381(3) y
C12 C13 1.394(3) y
C12 N2 1.433(3) y
C13 C14 1.383(3) y
C14 C15 1.380(3) y
C15 C16 1.386(3) y
C16 C17 1.383(3) y
C18 C23 1.383(3) y
C18 C19 1.390(3) y
C18 N4 1.423(3) y
C19 C20 1.385(3) y
C20 C21 1.387(3) y
C21 C22 1.382(3) y
C22 C23 1.381(3) y
N1 N2 1.251(2) y
N3 N4 1.254(2) y

loop_
_cod_related_entry_id
_cod_related_entry_database
_cod_related_entry_code
1 ChemSpider 17247989
